data_4126298
loop_
_publ_author_name
'Sharber, Seth A.'
'Baral, Rom Nath'
'Frausto, Fanny'
'Haas, Terry E.'
'M\"uller, Peter'
'Thomas Iii, Samuel W.'

_publ_section_title
;
 Substituent Effects That Control Conjugated Oligomer Conformation through
 Non-covalent Interactions.
;
_journal_name_full 'Journal of the American Chemical Society'
_journal_paper_doi 10.1021/jacs.7b00878
_journal_year 2017
_chemical_formula_sum 'C40 H18 F14 O4'
_chemical_formula_weight 828.54
_space_group_crystal_system triclinic
_space_group_IT_number 2
_space_group_name_Hall '-P 1'
_space_group_name_H-M_alt 'P -1'
_symmetry_space_group_name_Hall '-P 1'
_symmetry_space_group_name_H-M 'P -1'
_atom_sites_solution_hydrogens geom
_audit_creation_method SHELXL-2014/7
_audit_update_record
;
2016-11-15 # Formatted by publCIF

;
_cell_angle_alpha 77.396(3)
_cell_angle_beta 85.184(3)
_cell_angle_gamma 79.972(3)
_cell_formula_units_Z 1
_cell_length_a 4.3521(7)
_cell_length_b 11.0812(17)
_cell_length_c 17.984(3)
_cell_measurement_reflns_used 6260
_cell_measurement_temperature 100(2)
_cell_measurement_theta_max 25.58
_cell_measurement_theta_min 2.32
_cell_volume 832.5(2)
_computing_structure_refinement 'SHELXL-2014/7 (Sheldrick, 2014)'
_diffrn_ambient_temperature 100(2)
_diffrn_measured_fraction_theta_full 0.997
_diffrn_measured_fraction_theta_max 0.992
_diffrn_measurement_device_type 'Bruker APEX-II CCD'
_diffrn_radiation_type MoK\a
_diffrn_radiation_wavelength 0.71073
_diffrn_reflns_av_R_equivalents 0.0280
_diffrn_reflns_av_unetI/netI 0.0276
_diffrn_reflns_Laue_measured_fraction_full 0.997
_diffrn_reflns_Laue_measured_fraction_max 0.992
_diffrn_reflns_limit_h_max 5
_diffrn_reflns_limit_h_min -5
_diffrn_reflns_limit_k_max 13
_diffrn_reflns_limit_k_min -13
_diffrn_reflns_limit_l_max 21
_diffrn_reflns_limit_l_min -21
_diffrn_reflns_number 10936
_diffrn_reflns_point_group_measured_fraction_full 0.997
_diffrn_reflns_point_group_measured_fraction_max 0.992
_diffrn_reflns_theta_full 25.242
_diffrn_reflns_theta_max 25.610
_diffrn_reflns_theta_min 1.162
_exptl_absorpt_coefficient_mu 0.159
_exptl_absorpt_correction_type multi-scan
_exptl_absorpt_process_details SADABS-2014/5
_exptl_crystal_colour Colorless
_exptl_crystal_density_diffrn 1.653
_exptl_crystal_description Prism
_exptl_crystal_F_000 416
_exptl_crystal_size_max 2.000
_exptl_crystal_size_mid 1.000
_exptl_crystal_size_min 1.000
_exptl_transmission_factor_max 0.8670
_exptl_transmission_factor_min 0.7580
_refine_diff_density_max 0.342
_refine_diff_density_min -0.232
_refine_diff_density_rms 0.060
_refine_ls_extinction_method none
_refine_ls_goodness_of_fit_ref 1.109
_refine_ls_hydrogen_treatment constr
_refine_ls_matrix_type full
_refine_ls_number_parameters 290
_refine_ls_number_reflns 3132
_refine_ls_number_restraints 27
_refine_ls_restrained_S_all 1.105
_refine_ls_R_factor_all 0.0531
_refine_ls_R_factor_gt 0.0400
_refine_ls_shift/su_max 0.000
_refine_ls_shift/su_mean 0.000
_refine_ls_structure_factor_coef Fsqd
_refine_ls_weighting_details 'w=1/[\s^2^(Fo^2^)+(0.0567P)^2^+0.5018P] where P=(Fo^2^+2Fc^2^)/3'
_refine_ls_weighting_scheme calc
_refine_ls_wR_factor_gt 0.1042
_refine_ls_wR_factor_ref 0.1242
_reflns_Friedel_coverage 0.000
_reflns_number_gt 2562
_reflns_number_total 3132
_reflns_threshold_expression 'I > 2\s(I)'
_cod_data_source_file ja7b00878_si_002.cif
_cod_data_source_block CF3-F3_Blue
_cod_database_code 4126298
_shelx_shelxl_version_number 2014/7
_shelx_space_group_comment
;
The symmetry employed for this shelxl refinement is uniquely defined
by the following loop, which should always be used as a source of
symmetry information in preference to the above space-group names.
They are only intended as comments.
;
_shelx_estimated_absorpt_t_min 0.742
_shelx_estimated_absorpt_t_max 0.857

loop_
_space_group_symop_operation_xyz
'x, y, z'
'-x, -y, -z'

loop_
_atom_site_label
_atom_site_type_symbol
_atom_site_fract_x
_atom_site_fract_y
_atom_site_fract_z
_atom_site_U_iso_or_equiv
_atom_site_adp_type
_atom_site_occupancy
_atom_site_site_symmetry_order
_atom_site_calc_flag
_atom_site_refinement_flags_posn
_atom_site_refinement_flags_adp
_atom_site_refinement_flags_occupancy
_atom_site_disorder_assembly
_atom_site_disorder_group
O1 O 0.4922(3) 0.75399(11) 0.55877(7) 0.0220(3) Uani 1 1 d . . . . .
O2 O 0.6799(3) 0.76482(11) 0.43748(7) 0.0201(3) Uani 1 1 d . . . . .
F1A F 0.1387(17) 0.8203(6) 1.0542(3) 0.081(2) Uani 0.502(5) 1 d D . P A 1
F1B F -0.0457(7) 0.6701(3) 1.02705(15) 0.0582(12) Uani 0.502(5) 1 d D . P A 1
F1C F 0.4322(12) 0.6438(6) 1.0512(3) 0.0683(15) Uani 0.502(5) 1 d D . P A 1
C1AB C 0.2062(18) 0.7273(12) 1.0160(5) 0.0487(19) Uani 0.498(5) 1 d . . P A 1
C1AA C 0.2048(16) 0.7916(9) 1.0220(5) 0.0386(16) Uani 0.502(5) 1 d . . P A 2
F2A F 0.3522(10) 0.8477(3) 1.06360(15) 0.0521(11) Uani 0.498(5) 1 d D . P A 2
F2B F -0.0971(9) 0.8310(4) 1.03238(18) 0.0689(13) Uani 0.498(5) 1 d D . P A 2
F2C F 0.2574(17) 0.6719(5) 1.0550(3) 0.0630(16) Uani 0.498(5) 1 d D . P A 2
C1 C 0.3015(6) 0.7951(4) 0.93688(14) 0.0632(9) Uani 1 1 d . U . . .
C2 C 0.2576(7) 0.7197(4) 0.88877(16) 0.0697(10) Uani 1 1 d . U . . .
H2 H 0.1609 0.6478 0.9079 0.084 Uiso 1 1 calc R U . . .
C3 C 0.3533(6) 0.7478(3) 0.81275(13) 0.0462(6) Uani 1 1 d . U . . .
H3 H 0.3208 0.6956 0.7796 0.055 Uiso 1 1 calc R U . . .
C4 C 0.4959(5) 0.85135(19) 0.78472(11) 0.0284(4) Uani 1 1 d . . . . .
C5 C 0.5340(7) 0.9275(2) 0.83379(13) 0.0497(7) Uani 1 1 d . U . . .
H5 H 0.6292 0.9999 0.8152 0.060 Uiso 1 1 calc R U . . .
C6 C 0.4352(8) 0.8991(3) 0.90920(14) 0.0656(9) Uani 1 1 d . U . . .
H6 H 0.4603 0.9525 0.9423 0.079 Uiso 1 1 calc R U . . .
C7 C 0.6111(4) 0.87900(17) 0.70723(10) 0.0229(4) Uani 1 1 d . . . . .
C8 C 0.7148(4) 0.90214(16) 0.64286(10) 0.0194(4) Uani 1 1 d . . . . .
C9 C 0.8555(4) 0.94720(15) 0.56974(10) 0.0173(4) Uani 1 1 d . . . . .
C10 C 0.8288(4) 0.90282(15) 0.50343(9) 0.0168(4) Uani 1 1 d . . . . .
C11 C 0.9725(4) 0.95639(15) 0.43541(10) 0.0175(4) Uani 1 1 d . . . . .
H11 H 0.9527 0.9262 0.3908 0.021 Uiso 1 1 calc R U . . .
C12 C 0.6464(4) 0.80021(15) 0.50523(10) 0.0178(4) Uani 1 1 d . . . . .
C13 C 0.5106(4) 0.66601(16) 0.43175(10) 0.0209(4) Uani 1 1 d . . . . .
H13A H 0.2856 0.6993 0.4260 0.025 Uiso 1 1 calc R U . . .
H13B H 0.5337 0.5986 0.4782 0.025 Uiso 1 1 calc R U . . .
C14 C 0.6470(4) 0.61664(16) 0.36323(10) 0.0201(4) Uani 1 1 d . . . . .
F15 F 0.9623(3) 0.45076(10) 0.43822(6) 0.0293(3) Uani 1 1 d . . . . .
C15 C 0.8714(4) 0.51053(17) 0.36844(10) 0.0217(4) Uani 1 1 d . . . . .
C16 C 1.0085(5) 0.46264(18) 0.30717(12) 0.0318(5) Uani 1 1 d . . . . .
H16 H 1.1593 0.3885 0.3132 0.038 Uiso 1 1 calc R U . . .
F17 F 1.0464(4) 0.48528(13) 0.17508(7) 0.0610(5) Uani 1 1 d . . . . .
C17 C 0.9151(6) 0.5282(2) 0.23678(12) 0.0371(5) Uani 1 1 d . . . . .
C18 C 0.6940(6) 0.6345(2) 0.22558(11) 0.0366(5) Uani 1 1 d . . . . .
H18 H 0.6330 0.6775 0.1760 0.044 Uiso 1 1 calc R U . . .
F19 F 0.3470(3) 0.77901(12) 0.28167(7) 0.0437(4) Uani 1 1 d . . . . .
C19 C 0.5660(5) 0.67543(18) 0.28988(11) 0.0277(4) Uani 1 1 d . . . . .

loop_
_atom_site_aniso_label
_atom_site_aniso_U_11
_atom_site_aniso_U_22
_atom_site_aniso_U_33
_atom_site_aniso_U_23
_atom_site_aniso_U_13
_atom_site_aniso_U_12
O1 0.0235(7) 0.0210(6) 0.0207(7) -0.0022(5) 0.0015(5) -0.0050(5)
O2 0.0245(7) 0.0184(6) 0.0189(6) -0.0054(5) -0.0002(5) -0.0060(5)
F1A 0.116(6) 0.111(4) 0.029(2) -0.028(2) 0.026(3) -0.050(3)
F1B 0.047(2) 0.098(3) 0.0262(15) 0.0070(14) 0.0051(12) -0.0314(17)
F1C 0.062(3) 0.108(4) 0.0242(19) 0.0172(19) -0.010(2) -0.018(3)
C1AB 0.045(4) 0.077(6) 0.025(4) -0.008(5) 0.000(3) -0.017(4)
C1AA 0.037(3) 0.055(4) 0.023(4) -0.007(4) 0.004(3) -0.009(3)
F2A 0.072(2) 0.072(2) 0.0196(14) -0.0112(13) 0.0029(14) -0.0314(18)
F2B 0.040(2) 0.139(4) 0.0252(16) -0.0184(18) 0.0075(14) -0.010(2)
F2C 0.102(5) 0.057(3) 0.026(2) 0.0057(19) 0.008(3) -0.025(3)
C1 0.0343(14) 0.115(3) 0.0190(12) 0.0142(15) 0.0020(10) 0.0084(15)
C2 0.0456(16) 0.118(3) 0.0356(15) 0.0278(16) -0.0044(12) -0.0412(17)
C3 0.0426(14) 0.0669(16) 0.0269(12) 0.0098(11) -0.0036(10) -0.0266(12)
C4 0.0281(11) 0.0317(10) 0.0194(10) 0.0019(8) 0.0006(8) 0.0012(8)
C5 0.085(2) 0.0387(13) 0.0206(11) -0.0049(9) 0.0024(11) -0.0003(13)
C6 0.096(2) 0.0704(19) 0.0178(12) -0.0083(12) 0.0044(13) 0.0174(17)
C7 0.0253(10) 0.0223(9) 0.0201(10) -0.0020(7) -0.0029(8) -0.0029(7)
C8 0.0204(9) 0.0174(8) 0.0203(9) -0.0035(7) -0.0041(7) -0.0019(7)
C9 0.0158(9) 0.0157(8) 0.0176(8) -0.0004(7) -0.0028(7) 0.0023(6)
C10 0.0162(9) 0.0145(8) 0.0177(9) -0.0015(7) -0.0036(7) 0.0018(6)
C11 0.0182(9) 0.0169(8) 0.0161(8) -0.0035(6) -0.0038(7) 0.0019(7)
C12 0.0172(9) 0.0159(8) 0.0175(9) -0.0017(7) -0.0033(7) 0.0035(7)
C13 0.0200(9) 0.0185(9) 0.0255(10) -0.0054(7) -0.0014(7) -0.0059(7)
C14 0.0214(9) 0.0195(9) 0.0215(9) -0.0047(7) -0.0022(7) -0.0080(7)
F15 0.0315(6) 0.0291(6) 0.0226(6) -0.0019(4) -0.0042(5) 0.0048(5)
C15 0.0258(10) 0.0205(9) 0.0193(9) -0.0024(7) -0.0018(7) -0.0068(7)
C16 0.0444(13) 0.0211(9) 0.0297(11) -0.0076(8) 0.0092(9) -0.0069(9)
F17 0.1189(15) 0.0412(8) 0.0259(7) -0.0158(6) 0.0260(8) -0.0235(8)
C17 0.0651(16) 0.0293(11) 0.0219(10) -0.0115(8) 0.0123(10) -0.0204(10)
C18 0.0604(15) 0.0330(11) 0.0187(10) 0.0002(8) -0.0056(9) -0.0186(10)
F19 0.0495(8) 0.0339(7) 0.0386(7) 0.0063(5) -0.0130(6) 0.0059(6)
C19 0.0332(11) 0.0223(9) 0.0271(10) -0.0006(8) -0.0062(8) -0.0068(8)

loop_
_atom_type_symbol
_atom_type_description
_atom_type_scat_dispersion_real
_atom_type_scat_dispersion_imag
_atom_type_scat_source
C C 0.0033 0.0016 'International Tables Vol C Tables 4.2.6.8 and 6.1.1.4'
H H 0.0000 0.0000 'International Tables Vol C Tables 4.2.6.8 and 6.1.1.4'
O O 0.0106 0.0060 'International Tables Vol C Tables 4.2.6.8 and 6.1.1.4'
F F 0.0171 0.0103 'International Tables Vol C Tables 4.2.6.8 and 6.1.1.4'

loop_
_geom_angle_atom_site_label_1
_geom_angle_atom_site_label_2
_geom_angle_atom_site_label_3
_geom_angle
_geom_angle_site_symmetry_1
_geom_angle_site_symmetry_3
C12 O2 C13 115.61(14) . .
F1C C1AB F1A 107.7(7) . .
F1C C1AB F1B 105.3(9) . .
F1A C1AB F1B 105.4(6) . .
F1C C1AB C1 114.4(6) . .
F1A C1AB C1 102.5(9) . .
F1B C1AB C1 120.6(6) . .
F2C C1AA F2B 106.9(7) . .
F2C C1AA F2A 104.7(7) . .
F2B C1AA F2A 106.5(8) . .
F2C C1AA C1 104.8(8) . .
F2B C1AA C1 112.1(6) . .
F2A C1AA C1 120.9(6) . .
C6 C1 C2 119.8(2) . .
C6 C1 C1AB 134.6(5) . .
C2 C1 C1AB 105.3(5) . .
C6 C1 C1AA 108.2(5) . .
C2 C1 C1AA 131.8(5) . .
C1 C2 C3 120.3(3) . .
C4 C3 C2 120.2(3) . .
C3 C4 C5 118.8(2) . .
C3 C4 C7 121.3(2) . .
C5 C4 C7 119.9(2) . .
C6 C5 C4 120.5(3) . .
C1 C6 C5 120.4(3) . .
C8 C7 C4 178.4(2) . .
C7 C8 C9 170.27(19) . .
C11 C9 C10 118.39(16) 2_776 .
C11 C9 C8 116.59(16) 2_776 .
C10 C9 C8 125.01(16) . .
C11 C10 C9 119.32(16) . .
C11 C10 C12 119.78(16) . .
C9 C10 C12 120.90(15) . .
C10 C11 C9 122.29(16) . 2_776
O1 C12 O2 123.99(16) . .
O1 C12 C10 125.70(16) . .
O2 C12 C10 110.31(14) . .
O2 C13 C14 106.76(14) . .
C19 C14 C15 115.07(17) . .
C19 C14 C13 122.66(17) . .
C15 C14 C13 122.25(16) . .
F15 C15 C16 117.84(17) . .
F15 C15 C14 117.61(16) . .
C16 C15 C14 124.55(18) . .
C17 C16 C15 116.0(2) . .
F17 C17 C16 118.0(2) . .
F17 C17 C18 118.2(2) . .
C16 C17 C18 123.83(19) . .
C19 C18 C17 116.44(18) . .
F19 C19 C18 118.51(18) . .
F19 C19 C14 117.43(17) . .
C18 C19 C14 124.06(19) . .

loop_
_geom_bond_atom_site_label_1
_geom_bond_atom_site_label_2
_geom_bond_distance
_geom_bond_site_symmetry_2
O1 C12 1.198(2) .
O2 C12 1.349(2) .
O2 C13 1.448(2) .
F1A C1AB 1.338(10) .
F1B C1AB 1.339(10) .
F1C C1AB 1.325(11) .
C1AB C1 1.518(10) .
C1AA F2C 1.318(10) .
C1AA F2B 1.322(8) .
C1AA F2A 1.335(10) .
C1AA C1 1.547(10) .
C1 C6 1.360(5) .
C1 C2 1.372(5) .
C2 C3 1.380(4) .
C3 C4 1.378(3) .
C4 C5 1.384(3) .
C4 C7 1.427(3) .
C5 C6 1.373(3) .
C7 C8 1.197(3) .
C8 C9 1.428(2) .
C9 C11 1.391(3) 2_776
C9 C10 1.406(2) .
C10 C11 1.387(2) .
C10 C12 1.489(2) .
C11 C9 1.391(3) 2_776
C13 C14 1.493(3) .
C14 C19 1.383(3) .
C14 C15 1.383(3) .
F15 C15 1.341(2) .
C15 C16 1.373(3) .
C16 C17 1.370(3) .
F17 C17 1.346(2) .
C17 C18 1.375(3) .
C18 C19 1.373(3) .
F19 C19 1.348(2) .
